data_4071814
loop_
_publ_author_name
'Moret, Marc-Etienne'
'Chen, Peter'

_publ_section_title
;
 Mononuclear Organometallic Platinum(II) Complexes and
 Platinum(II)&#x2212;Copper(I) Mixed Complexes from Symmetrical
 3,5-Bis(iminoacetyl)pyrazolate Ligands
;
_journal_issue 19
_journal_name_full Organometallics
_journal_page_first 4903
_journal_paper_doi 10.1021/om800403y
_journal_volume 27
_journal_year 2008
_chemical_formula_moiety 'C60 H68 Cu N8 O4 Pt2 S2, C6 H6, Cl2 Cu'
_chemical_formula_sum 'C66 H74 Cl2 Cu2 N8 O4 Pt2 S2'
_chemical_formula_weight 1695.63
_chemical_name_systematic
;                                                                              
 ?                                                                             
;
_space_group_IT_number 13
_symmetry_cell_setting monoclinic
_symmetry_space_group_name_Hall '-P 2yc'
_symmetry_space_group_name_H-M 'P 1 2/c 1'
_atom_sites_solution_hydrogens geom
_atom_sites_solution_primary direct
_atom_sites_solution_secondary difmap
_audit_creation_method SHELXL-97
_cell_angle_alpha 90.00
_cell_angle_beta 96.919(13)
_cell_angle_gamma 90.00
_cell_formula_units_Z 4
_cell_length_a 24.8131(13)
_cell_length_b 15.2421(12)
_cell_length_c 17.6737(15)
_cell_measurement_reflns_used 8997
_cell_measurement_temperature 220(2)
_cell_measurement_theta_max 26.35
_cell_measurement_theta_min 1.34
_cell_volume 6635.6(9)
_computing_cell_refinement 'HKL Scalepack (Otwinowski & Minor 1997)'
_computing_data_collection 'Kappa CCD'
_computing_data_reduction 'Denzo + Scalepak (Otwinowski & Minor, 1997)'
_computing_molecular_graphics 'ORTEP (Johnson,1976)'
_computing_publication_material SHELXL97
_computing_structure_refinement 'SHELXL97 (Sheldrick, 1997)'
_computing_structure_solution 'SIR97 (Altomare et Al., 1997)'
_diffrn_ambient_temperature 220(2)
_diffrn_measured_fraction_theta_full .989
_diffrn_measured_fraction_theta_max .989
_diffrn_measurement_device_type 'Kappa CCD'
_diffrn_measurement_method CCD
_diffrn_radiation_monochromator graphite
_diffrn_radiation_source 'fine-focus sealed tube'
_diffrn_radiation_type MoK\a
_diffrn_radiation_wavelength 0.71070
_diffrn_reflns_av_R_equivalents 0.0908
_diffrn_reflns_av_sigmaI/netI 0.0996
_diffrn_reflns_limit_h_max 30
_diffrn_reflns_limit_h_min -30
_diffrn_reflns_limit_k_max 18
_diffrn_reflns_limit_k_min -19
_diffrn_reflns_limit_l_max 22
_diffrn_reflns_limit_l_min -22
_diffrn_reflns_number 25361
_diffrn_reflns_theta_full 26.35
_diffrn_reflns_theta_max 26.35
_diffrn_reflns_theta_min 1.34
_exptl_absorpt_coefficient_mu 5.032
_exptl_absorpt_correction_T_max .9061
_exptl_absorpt_correction_T_min .6331
_exptl_absorpt_correction_type multi-scan
_exptl_absorpt_process_details 'Blessing R.H. 1987'
_exptl_crystal_colour orange
_exptl_crystal_density_diffrn 1.697
_exptl_crystal_density_method 'not measured'
_exptl_crystal_description 'Cut fragment'
_exptl_crystal_F_000 3352
_exptl_crystal_size_max 0.10
_exptl_crystal_size_mid 0.10
_exptl_crystal_size_min 0.02
_refine_diff_density_max 2.682
_refine_diff_density_min -2.656
_refine_diff_density_rms .324
_refine_ls_extinction_coef 0.00206(12)
_refine_ls_extinction_expression Fc^*^=kFc[1+0.001xFc^2^\l^3^/sin(2\q)]^-1/4^
_refine_ls_extinction_method SHELXL97
_refine_ls_goodness_of_fit_ref 1.080
_refine_ls_hydrogen_treatment riding
_refine_ls_matrix_type full
_refine_ls_number_parameters 793
_refine_ls_number_reflns 13371
_refine_ls_number_restraints 0
_refine_ls_restrained_S_all 1.080
_refine_ls_R_factor_all 0.1106
_refine_ls_R_factor_gt 0.0704
_refine_ls_shift/su_max 0.004
_refine_ls_shift/su_mean 0.000
_refine_ls_structure_factor_coef Fsqd
_refine_ls_weighting_details 'calc w=1/[\s^2^(Fo^2^)+(0.0996P)^2^+0.0000P] where P=(Fo^2^+2Fc^2^)/3'
_refine_ls_weighting_scheme calc
_refine_ls_wR_factor_gt 0.1623
_refine_ls_wR_factor_ref 0.1901
_reflns_number_gt 9026
_reflns_number_total 13371
_reflns_threshold_expression >2sigma(I)
_cod_data_source_file om800403y_si_001.cif
_cod_data_source_block moret17_ch_07
_cod_depositor_comments
;
The following automatic conversions were performed:

'_symmetry_cell_setting' value 'Monoclinic' changed to 'monoclinic'
according to /home/saulius/struct/CIF-dictionaries/cif_core.dic
dictionary named 'cif_core.dic' version 2.4.1 from 2010-06-29.

Automatic conversion script
Id: cif_fix_values 1715 2011-07-08 13:25:40Z adriana 
;
_cod_original_sg_symbol_H-M 'P 2/c'
_cod_database_code 4071814

loop_
_symmetry_equiv_pos_as_xyz
'x, y, z'
'-x, y, -z+1/2'
'-x, -y, -z'
'x, -y, z-1/2'

loop_
_atom_site_label
_atom_site_type_symbol
_atom_site_fract_x
_atom_site_fract_y
_atom_site_fract_z
_atom_site_U_iso_or_equiv
_atom_site_adp_type
_atom_site_occupancy
_atom_site_calc_flag
_atom_site_refinement_flags
Pt1 Pt 0.091039(14) 0.67846(2) 0.13940(2) 0.03633(14) Uani 1 d .
Cu1 Cu 0.0000 0.47674(10) 0.2500 0.0435(4) Uani 1 d .
S1 S 0.12877(11) 0.58957(16) 0.23372(17) 0.0527(7) Uani 1 d .
O1 O 0.1224(4) 1.0792(5) -0.0264(5) 0.072(2) Uani 1 d .
O2 O -0.1514(4) 0.1088(4) 0.3074(5) 0.076(3) Uani 1 d .
N1 N 0.0193(3) 0.6081(4) 0.1196(4) 0.0392(18) Uani 1 d .
N2 N -0.0028(3) 0.5375(4) 0.1481(4) 0.0343(16) Uani 1 d .
N3 N -0.0625(3) 0.4089(4) 0.1880(5) 0.0427(19) Uani 1 d .
N4 N 0.0504(3) 0.7458(4) 0.0492(5) 0.0398(18) Uani 1 d .
C1 C 0.1432(7) 0.6519(8) 0.3194(8) 0.086(4) Uani 1 d .
H1A H 0.1653 0.6172 0.3572 0.130 Uiso 1 calc R
H1B H 0.1094 0.6674 0.3386 0.130 Uiso 1 calc R
H1C H 0.1625 0.7049 0.3088 0.130 Uiso 1 calc R
C2 C 0.1959(5) 0.5611(9) 0.2171(9) 0.083(4) Uani 1 d .
H2A H 0.2172 0.6141 0.2139 0.125 Uiso 1 calc R
H2B H 0.1947 0.5289 0.1696 0.125 Uiso 1 calc R
H2C H 0.2125 0.5249 0.2586 0.125 Uiso 1 calc R
C3 C -0.0787(4) 0.4392(5) 0.1220(5) 0.036(2) Uani 1 d .
C4 C -0.0467(4) 0.5148(5) 0.0986(5) 0.0338(19) Uani 1 d .
C5 C -0.0544(4) 0.5709(6) 0.0366(5) 0.0355(19) Uani 1 d .
C6 C -0.0113(4) 0.6311(5) 0.0520(5) 0.0341(19) Uani 1 d .
C7 C 0.0056(4) 0.7124(6) 0.0172(5) 0.0350(19) Uani 1 d .
C8 C 0.0696(4) 0.8310(6) 0.0254(6) 0.045(2) Uani 1 d .
C9 C 0.0509(7) 0.9063(7) 0.0567(11) 0.112(7) Uani 1 d .
H9 H 0.0234 0.9030 0.0889 0.134 Uiso 1 calc R
C10 C 0.0723(7) 0.9852(7) 0.0408(11) 0.115(7) Uani 1 d .
H10 H 0.0621 1.0351 0.0669 0.138 Uiso 1 calc R
C11 C 0.1070(4) 0.9945(6) -0.0101(7) 0.051(3) Uani 1 d .
C12 C 0.1668(6) 1.0883(8) -0.0669(9) 0.086(4) Uani 1 d .
H12A H 0.1975 1.0562 -0.0411 0.104 Uiso 1 calc R
H12B H 0.1762 1.1499 -0.0697 0.104 Uiso 1 calc R
H12C H 0.1578 1.0652 -0.1179 0.104 Uiso 1 calc R
C13 C 0.1263(8) 0.9234(8) -0.0380(11) 0.121(7) Uani 1 d .
H13 H 0.1543 0.9272 -0.0693 0.145 Uiso 1 calc R
C14 C 0.1049(8) 0.8397(7) -0.0210(10) 0.123(8) Uani 1 d .
H14 H 0.1172 0.7894 -0.0446 0.148 Uiso 1 calc R
C15 C -0.0291(4) 0.7508(7) -0.0488(6) 0.055(3) Uani 1 d .
H15A H -0.0642 0.7660 -0.0337 0.083 Uiso 1 calc R
H15B H -0.0338 0.7084 -0.0900 0.083 Uiso 1 calc R
H15C H -0.0118 0.8031 -0.0658 0.083 Uiso 1 calc R
C16 C -0.0973(5) 0.5712(7) -0.0306(6) 0.055(3) Uani 1 d .
H16A H -0.1181 0.5173 -0.0313 0.082 Uiso 1 calc R
H16B H -0.0803 0.5757 -0.0771 0.082 Uiso 1 calc R
H16C H -0.1212 0.6209 -0.0270 0.082 Uiso 1 calc R
C17 C -0.1249(4) 0.4043(6) 0.0682(6) 0.047(2) Uani 1 d .
H17A H -0.1464 0.3647 0.0953 0.070 Uiso 1 calc R
H17B H -0.1108 0.3729 0.0271 0.070 Uiso 1 calc R
H17C H -0.1474 0.4526 0.0473 0.070 Uiso 1 calc R
C18 C -0.0876(4) 0.3322(6) 0.2186(6) 0.041(2) Uani 1 d .
C19 C -0.1287(5) 0.3387(7) 0.2603(8) 0.074(4) Uani 1 d .
H19 H -0.1428 0.3947 0.2685 0.088 Uiso 1 calc R
C20 C -0.1518(5) 0.2659(7) 0.2928(8) 0.071(4) Uani 1 d .
H20 H -0.1801 0.2729 0.3232 0.085 Uiso 1 calc R
C21 C -0.1322(5) 0.1848(6) 0.2790(6) 0.050(3) Uani 1 d .
C22 C -0.1933(6) 0.1131(8) 0.3522(8) 0.078(4) Uani 1 d .
H22A H -0.1832 0.1519 0.3950 0.116 Uiso 1 calc R
H22B H -0.2005 0.0549 0.3709 0.116 Uiso 1 calc R
H22C H -0.2257 0.1354 0.3221 0.116 Uiso 1 calc R
C23 C -0.0910(8) 0.1781(7) 0.2376(13) 0.147(10) Uani 1 d .
H23 H -0.0769 0.1224 0.2286 0.176 Uiso 1 calc R
C24 C -0.0690(8) 0.2501(8) 0.2080(13) 0.147(10) Uani 1 d .
H24 H -0.0399 0.2428 0.1793 0.176 Uiso 1 calc R
C25 C 0.1578(4) 0.7560(5) 0.1499(6) 0.044(2) Uani 1 d .
C26 C 0.2022(5) 0.7397(8) 0.1133(8) 0.067(3) Uani 1 d .
H26 H 0.2024 0.6894 0.0826 0.080 Uiso 1 calc R
C27 C 0.2469(6) 0.7949(8) 0.1200(10) 0.088(5) Uani 1 d .
H27 H 0.2763 0.7827 0.0927 0.105 Uiso 1 calc R
C28 C 0.2483(5) 0.8671(8) 0.1661(7) 0.066(3) Uani 1 d .
H28 H 0.2789 0.9041 0.1716 0.079 Uiso 1 calc R
C29 C 0.2058(5) 0.8847(8) 0.2034(7) 0.065(3) Uani 1 d .
H29 H 0.2065 0.9347 0.2347 0.078 Uiso 1 calc R
C30 C 0.1602(4) 0.8296(6) 0.1964(6) 0.051(3) Uani 1 d .
H30 H 0.1309 0.8426 0.2236 0.061 Uiso 1 calc R
Pt2 Pt 0.410355(14) 0.30210(2) 0.35531(2) 0.03569(13) Uani 1 d .
Cu2 Cu 0.5000 0.50737(9) 0.2500 0.0405(4) Uani 1 d .
S2 S 0.37869(11) 0.37235(14) 0.24623(16) 0.0474(6) Uani 1 d .
O3 O 0.3634(3) -0.0774(4) 0.5352(5) 0.062(2) Uani 1 d .
O4 O 0.6670(3) 0.8443(5) 0.1697(5) 0.066(2) Uani 1 d .
N5 N 0.4798(3) 0.3793(4) 0.3826(4) 0.0371(17) Uani 1 d .
N6 N 0.5024(3) 0.4481(4) 0.3512(4) 0.0329(16) Uani 1 d .
N7 N 0.5629(3) 0.5751(4) 0.3088(4) 0.0327(16) Uani 1 d .
N8 N 0.4465(3) 0.2462(4) 0.4540(4) 0.0385(17) Uani 1 d .
C31 C 0.3058(5) 0.3816(9) 0.2334(8) 0.073(4) Uani 1 d .
H31A H 0.2942 0.4097 0.1849 0.109 Uiso 1 calc R
H31B H 0.2942 0.4166 0.2743 0.109 Uiso 1 calc R
H31C H 0.2898 0.3236 0.2340 0.109 Uiso 1 calc R
C32 C 0.3884(6) 0.2986(7) 0.1691(7) 0.066(3) Uani 1 d .
H32A H 0.3704 0.2433 0.1764 0.099 Uiso 1 calc R
H32B H 0.4269 0.2883 0.1682 0.099 Uiso 1 calc R
H32C H 0.3732 0.3245 0.1211 0.099 Uiso 1 calc R
C33 C 0.5780(4) 0.5478(5) 0.3764(6) 0.039(2) Uani 1 d .
C34 C 0.5445(4) 0.4759(6) 0.4027(5) 0.037(2) Uani 1 d .
C35 C 0.5492(4) 0.4233(5) 0.4679(5) 0.039(2) Uani 1 d .
C36 C 0.5076(4) 0.3614(5) 0.4519(5) 0.038(2) Uani 1 d .
C37 C 0.4898(4) 0.2842(6) 0.4893(5) 0.037(2) Uani 1 d .
C38 C 0.4260(4) 0.1633(6) 0.4814(6) 0.041(2) Uani 1 d .
C39 C 0.3841(5) 0.1610(6) 0.5247(7) 0.059(3) Uani 1 d .
H39 H 0.3705 0.2137 0.5426 0.071 Uiso 1 calc R
C40 C 0.3614(5) 0.0822(7) 0.5424(7) 0.062(3) Uani 1 d .
H40 H 0.3316 0.0814 0.5705 0.074 Uiso 1 calc R
C41 C 0.3823(4) 0.0050(6) 0.5192(6) 0.044(2) Uani 1 d .
C42 C 0.3180(5) -0.0808(7) 0.5774(8) 0.074(4) Uani 1 d .
H42A H 0.3285 -0.0584 0.6284 0.110 Uiso 1 calc R
H42B H 0.3059 -0.1411 0.5804 0.110 Uiso 1 calc R
H42C H 0.2887 -0.0454 0.5521 0.110 Uiso 1 calc R
C43 C 0.4241(6) 0.0064(7) 0.4747(8) 0.072(4) Uani 1 d .
H43 H 0.4372 -0.0466 0.4567 0.086 Uiso 1 calc R
C44 C 0.4471(5) 0.0847(6) 0.4561(8) 0.070(4) Uani 1 d .
H44 H 0.4765 0.0853 0.4271 0.084 Uiso 1 calc R
C45 C 0.5212(4) 0.2513(6) 0.5615(6) 0.048(2) Uani 1 d .
H45A H 0.5056 0.1964 0.5761 0.072 Uiso 1 calc R
H45B H 0.5195 0.2942 0.6016 0.072 Uiso 1 calc R
H45C H 0.5587 0.2419 0.5534 0.072 Uiso 1 calc R
C46 C 0.5880(4) 0.4297(7) 0.5389(6) 0.051(3) Uani 1 d .
H46A H 0.6078 0.4846 0.5390 0.077 Uiso 1 calc R
H46B H 0.6133 0.3811 0.5411 0.077 Uiso 1 calc R
H46C H 0.5681 0.4277 0.5829 0.077 Uiso 1 calc R
C47 C 0.6250(4) 0.5827(7) 0.4287(6) 0.053(3) Uani 1 d .
H47A H 0.6488 0.5347 0.4467 0.080 Uiso 1 calc R
H47B H 0.6118 0.6115 0.4719 0.080 Uiso 1 calc R
H47C H 0.6449 0.6246 0.4015 0.080 Uiso 1 calc R
C48 C 0.5929(4) 0.6436(5) 0.2754(5) 0.038(2) Uani 1 d .
C49 C 0.5774(6) 0.7309(7) 0.2824(8) 0.072(4) Uani 1 d .
H49 H 0.5493 0.7460 0.3112 0.087 Uiso 1 calc R
C50 C 0.6043(6) 0.7948(6) 0.2458(8) 0.075(4) Uani 1 d .
H50 H 0.5941 0.8537 0.2505 0.090 Uiso 1 calc R
C51 C 0.6449(5) 0.7755(6) 0.2034(6) 0.051(3) Uani 1 d .
C52 C 0.7076(6) 0.8264(8) 0.1219(9) 0.081(4) Uani 1 d .
H52A H 0.7388 0.8000 0.1517 0.122 Uiso 1 calc R
H52B H 0.7185 0.8807 0.0994 0.122 Uiso 1 calc R
H52C H 0.6933 0.7864 0.0818 0.122 Uiso 1 calc R
C53 C 0.6599(4) 0.6896(6) 0.1965(6) 0.047(3) Uani 1 d .
H53 H 0.6884 0.6749 0.1683 0.056 Uiso 1 calc R
C54 C 0.6327(4) 0.6243(6) 0.2317(6) 0.049(3) Uani 1 d .
H54 H 0.6422 0.5653 0.2251 0.058 Uiso 1 calc R
C55 C 0.3454(4) 0.2199(5) 0.3479(5) 0.039(2) Uani 1 d .
C56 C 0.3476(4) 0.1376(6) 0.3141(6) 0.051(3) Uani 1 d .
H56 H 0.3781 0.1214 0.2907 0.061 Uiso 1 calc R
C57 C 0.3036(6) 0.0785(7) 0.3153(8) 0.073(4) Uani 1 d .
H57 H 0.3061 0.0219 0.2948 0.088 Uiso 1 calc R
C58 C 0.2577(5) 0.1024(8) 0.3459(8) 0.068(3) Uani 1 d .
H58 H 0.2281 0.0638 0.3449 0.081 Uiso 1 calc R
C59 C 0.2560(5) 0.1825(8) 0.3774(9) 0.072(4) Uani 1 d .
H59 H 0.2252 0.1988 0.4002 0.087 Uiso 1 calc R
C60 C 0.2987(4) 0.2424(6) 0.3772(7) 0.057(3) Uani 1 d .
H60 H 0.2953 0.2988 0.3975 0.068 Uiso 1 calc R
C61 C 0.0353(10) 0.1621(12) 0.8045(13) 0.143(9) Uani 1 d .
H61 H 0.0589 0.1917 0.8416 0.171 Uiso 1 calc R
C62 C 0.0345(10) 0.0775(12) 0.8021(11) 0.127(7) Uani 1 d .
H62 H 0.0584 0.0460 0.8375 0.152 Uiso 1 calc R
C63 C 0.0000 0.0317(15) 0.7500 0.116(9) Uani 1 d .
H63 H 0.0000 -0.0300 0.7500 0.139 Uiso 1 calc R
C64 C 0.0000 0.2094(14) 0.7500 0.120(12) Uani 1 d .
H64 H 0.0000 0.2711 0.7500 0.144 Uiso 1 calc R
C65 C 0.5000 0.1365(13) 0.2500 0.072(5) Uani 1 d .
H65 H 0.5000 0.1982 0.2500 0.086 Uiso 1 calc R
C66 C 0.4678(6) 0.0920(9) 0.1957(9) 0.075(4) Uani 1 d .
H66 H 0.4447 0.1228 0.1588 0.090 Uiso 1 calc R
C67 C 0.4689(7) 0.0006(9) 0.1946(10) 0.099(5) Uani 1 d .
H67 H 0.4480 -0.0304 0.1555 0.119 Uiso 1 calc R
C68 C 0.5000 -0.0433(15) 0.2500 0.113(9) Uani 1 d .
H68 H 0.5000 -0.1050 0.2500 0.135 Uiso 1 calc R
Cu3 Cu 0.25361(6) 0.59190(9) 0.47631(9) 0.0632(4) Uani 1 d .
Cl1 Cl 0.26610(15) 0.4845(2) 0.4076(2) 0.0830(10) Uani 1 d .
Cl2 Cl 0.24103(19) 0.7014(2) 0.5412(2) 0.0957(12) Uani 1 d .

loop_
_atom_site_aniso_label
_atom_site_aniso_U_11
_atom_site_aniso_U_22
_atom_site_aniso_U_33
_atom_site_aniso_U_23
_atom_site_aniso_U_13
_atom_site_aniso_U_12
Pt1 0.0329(2) 0.0298(2) 0.0464(3) 0.00380(13) 0.00551(16) -0.00094(12)
Cu1 0.0517(10) 0.0362(8) 0.0401(10) 0.000 -0.0041(8) 0.000
S1 0.0437(15) 0.0409(12) 0.0694(18) 0.0161(12) -0.0094(13) -0.0047(10)
O1 0.083(6) 0.050(4) 0.091(7) 0.019(4) 0.038(5) -0.005(4)
O2 0.098(7) 0.038(4) 0.099(7) 0.016(4) 0.045(5) -0.003(4)
N1 0.037(4) 0.032(4) 0.050(5) 0.004(3) 0.009(4) 0.001(3)
N2 0.035(4) 0.030(3) 0.039(4) -0.008(3) 0.009(3) 0.000(3)
N3 0.051(5) 0.031(4) 0.049(5) -0.006(3) 0.013(4) -0.011(3)
N4 0.041(5) 0.030(4) 0.049(5) 0.004(3) 0.009(4) 0.003(3)
C1 0.109(12) 0.075(9) 0.071(9) 0.018(7) -0.006(8) 0.002(8)
C2 0.048(8) 0.088(9) 0.117(12) 0.030(8) 0.021(7) 0.030(6)
C3 0.035(5) 0.029(4) 0.045(6) -0.003(4) 0.009(4) 0.003(3)
C4 0.036(5) 0.034(4) 0.033(5) -0.011(3) 0.009(4) 0.001(3)
C5 0.030(5) 0.049(5) 0.026(5) 0.000(4) -0.002(4) 0.000(4)
C6 0.035(5) 0.034(4) 0.033(5) 0.006(3) 0.003(4) 0.006(3)
C7 0.027(5) 0.043(5) 0.035(5) 0.007(4) 0.001(4) 0.009(4)
C8 0.045(6) 0.040(5) 0.052(6) 0.006(4) 0.021(5) 0.005(4)
C9 0.149(15) 0.039(6) 0.173(17) 0.012(8) 0.119(13) 0.012(7)
C10 0.154(15) 0.026(5) 0.189(18) 0.019(7) 0.117(14) 0.005(7)
C11 0.052(7) 0.032(5) 0.068(7) 0.014(4) 0.006(5) -0.003(4)
C12 0.098(12) 0.057(7) 0.110(12) 0.027(7) 0.037(9) -0.003(7)
C13 0.171(17) 0.058(8) 0.162(17) 0.014(9) 0.135(14) -0.002(9)
C14 0.22(2) 0.030(6) 0.146(15) -0.009(7) 0.131(15) -0.006(8)
C15 0.045(6) 0.062(6) 0.059(7) 0.022(5) 0.007(5) 0.004(5)
C16 0.057(7) 0.057(6) 0.046(6) 0.011(5) -0.015(5) -0.007(5)
C17 0.056(7) 0.038(5) 0.045(6) -0.007(4) 0.004(5) -0.013(4)
C18 0.041(6) 0.038(5) 0.048(6) -0.008(4) 0.020(5) 0.001(4)
C19 0.073(9) 0.038(5) 0.118(12) 0.002(6) 0.044(8) 0.002(5)
C20 0.066(8) 0.043(6) 0.111(11) 0.015(6) 0.046(7) 0.001(5)
C21 0.064(8) 0.036(5) 0.054(7) 0.004(4) 0.021(6) -0.007(4)
C22 0.092(10) 0.063(7) 0.083(10) 0.009(6) 0.030(8) -0.018(7)
C23 0.173(18) 0.024(6) 0.28(3) 0.020(9) 0.162(19) 0.012(8)
C24 0.169(17) 0.040(7) 0.27(2) 0.012(10) 0.174(18) 0.010(8)
C25 0.037(5) 0.030(4) 0.064(7) 0.007(4) 0.002(5) -0.002(4)
C26 0.055(8) 0.062(7) 0.089(9) -0.016(6) 0.032(7) -0.008(5)
C27 0.055(8) 0.073(8) 0.145(15) -0.001(8) 0.050(9) -0.023(6)
C28 0.058(8) 0.067(7) 0.075(9) 0.000(6) 0.013(6) -0.029(6)
C29 0.071(9) 0.061(7) 0.064(8) -0.008(6) 0.016(6) -0.027(6)
C30 0.044(6) 0.053(6) 0.057(7) -0.001(5) 0.009(5) -0.004(4)
Pt2 0.0324(2) 0.0299(2) 0.0449(2) 0.00263(13) 0.00489(16) -0.00172(12)
Cu2 0.0454(10) 0.0357(8) 0.0393(9) 0.000 0.0005(7) 0.000
S2 0.0489(15) 0.0343(11) 0.0564(16) 0.0061(10) -0.0047(12) -0.0050(10)
O3 0.073(6) 0.042(4) 0.071(5) 0.013(3) 0.012(4) -0.008(3)
O4 0.081(6) 0.046(4) 0.077(6) 0.009(4) 0.034(5) -0.013(4)
N5 0.037(4) 0.032(4) 0.042(5) 0.004(3) 0.007(3) -0.003(3)
N6 0.031(4) 0.029(3) 0.038(4) 0.004(3) 0.000(3) 0.001(3)
N7 0.035(4) 0.031(3) 0.032(4) 0.000(3) 0.006(3) -0.002(3)
N8 0.033(4) 0.033(4) 0.049(5) 0.008(3) 0.004(3) -0.005(3)
C31 0.048(7) 0.083(8) 0.081(9) 0.006(7) -0.019(6) 0.022(6)
C32 0.076(9) 0.057(7) 0.066(8) 0.013(5) 0.010(7) -0.002(6)
C33 0.044(6) 0.028(4) 0.046(6) -0.001(4) 0.010(4) -0.002(4)
C34 0.036(5) 0.043(5) 0.033(5) 0.003(4) 0.006(4) 0.002(4)
C35 0.034(5) 0.038(5) 0.047(6) -0.008(4) 0.010(4) 0.008(4)
C36 0.032(5) 0.037(5) 0.043(6) 0.007(4) -0.001(4) 0.000(4)
C37 0.027(5) 0.046(5) 0.038(5) 0.009(4) 0.009(4) 0.006(4)
C38 0.039(6) 0.036(4) 0.051(6) 0.010(4) 0.018(4) 0.000(4)
C39 0.063(7) 0.032(5) 0.089(9) -0.007(5) 0.040(6) -0.002(5)
C40 0.068(8) 0.050(6) 0.076(8) 0.003(5) 0.046(6) -0.005(5)
C41 0.046(6) 0.039(5) 0.051(6) 0.011(4) 0.016(5) -0.005(4)
C42 0.069(9) 0.051(6) 0.105(11) 0.021(6) 0.029(7) -0.010(6)
C43 0.093(10) 0.030(5) 0.097(10) 0.008(5) 0.033(8) 0.005(5)
C44 0.075(8) 0.039(5) 0.110(11) 0.019(6) 0.068(8) 0.014(5)
C45 0.048(6) 0.049(5) 0.046(6) 0.008(4) -0.001(5) -0.002(4)
C46 0.055(7) 0.057(6) 0.036(6) -0.002(4) -0.016(5) -0.010(5)
C47 0.042(6) 0.052(6) 0.060(7) 0.001(5) -0.015(5) -0.009(4)
C48 0.048(6) 0.031(4) 0.036(5) -0.005(4) 0.000(4) -0.009(4)
C49 0.103(11) 0.037(6) 0.087(9) -0.006(5) 0.053(8) -0.004(6)
C50 0.106(11) 0.025(5) 0.103(11) -0.004(5) 0.055(9) 0.001(5)
C51 0.060(7) 0.042(5) 0.054(7) 0.003(5) 0.013(5) -0.014(5)
C52 0.083(10) 0.069(8) 0.095(11) 0.013(7) 0.024(8) -0.018(7)
C53 0.035(6) 0.049(6) 0.061(7) -0.005(4) 0.020(5) -0.004(4)
C54 0.067(7) 0.033(5) 0.050(6) -0.003(4) 0.028(5) -0.001(4)
C55 0.043(6) 0.025(4) 0.047(6) 0.006(4) 0.005(4) -0.002(4)
C56 0.042(6) 0.044(5) 0.068(7) -0.004(5) 0.010(5) -0.007(4)
C57 0.103(11) 0.040(6) 0.081(9) -0.011(5) 0.029(8) -0.029(6)
C58 0.061(8) 0.059(7) 0.086(9) -0.003(6) 0.021(7) -0.023(6)
C59 0.038(7) 0.076(8) 0.106(12) 0.010(7) 0.020(7) -0.013(5)
C60 0.043(6) 0.042(5) 0.090(9) -0.001(5) 0.029(6) -0.003(4)
C61 0.18(2) 0.095(13) 0.18(2) -0.032(13) 0.135(19) -0.035(13)
C62 0.19(2) 0.102(14) 0.101(14) 0.022(11) 0.047(14) -0.018(14)
C63 0.19(3) 0.058(13) 0.098(19) 0.000 0.004(19) 0.000
C64 0.12(2) 0.050(11) 0.21(3) 0.000 0.14(2) 0.000
C65 0.065(12) 0.079(12) 0.077(14) 0.000 0.029(10) 0.000
C66 0.061(9) 0.084(9) 0.085(10) 0.011(7) 0.024(7) 0.017(7)
C67 0.101(12) 0.068(9) 0.118(14) 0.002(8) -0.030(10) -0.002(8)
C68 0.101(18) 0.080(14) 0.14(2) 0.000 -0.056(16) 0.000
Cu3 0.0617(10) 0.0578(8) 0.0694(10) -0.0007(7) 0.0042(7) -0.0045(6)
Cl1 0.079(2) 0.0658(19) 0.101(3) -0.0152(17) 0.0003(19) 0.0105(16)
Cl2 0.124(3) 0.075(2) 0.089(3) -0.0210(19) 0.018(2) -0.008(2)

loop_
_atom_type_symbol
_atom_type_description
_atom_type_scat_dispersion_real
_atom_type_scat_dispersion_imag
_atom_type_scat_source
C C .0033 .0016 'International Tables Vol C Tables 4.2.6.8 and 6.1.1.4'
H H .0000 .0000 'International Tables Vol C Tables 4.2.6.8 and 6.1.1.4'
Cl Cl .1484 .1585 'International Tables Vol C Tables 4.2.6.8 and 6.1.1.4'
Cu Cu .3201 1.2651 'International Tables Vol C Tables 4.2.6.8 and 6.1.1.4'
N N .0061 .0033 'International Tables Vol C Tables 4.2.6.8 and 6.1.1.4'
O O .0106 .0060 'International Tables Vol C Tables 4.2.6.8 and 6.1.1.4'
Pt Pt -1.7033 8.3905 'International Tables Vol C Tables 4.2.6.8 and 6.1.1.4'
S S .1246 .1234 'International Tables Vol C Tables 4.2.6.8 and 6.1.1.4'

loop_
_geom_angle_atom_site_label_1
_geom_angle_atom_site_label_2
_geom_angle_atom_site_label_3
_geom_angle
_geom_angle_site_symmetry_1
_geom_angle_site_symmetry_3
C25 Pt1 N4 95.7(3) . .
C25 Pt1 N1 173.9(3) . .
N4 Pt1 N1 78.2(3) . .
C25 Pt1 S1 91.2(3) . .
N4 Pt1 S1 172.6(2) . .
N1 Pt1 S1 94.9(2) . .
N2 Cu1 N2 125.4(4) . 2
N2 Cu1 N3 130.2(3) . 2
N2 Cu1 N3 79.3(3) 2 2
N2 Cu1 N3 79.3(3) . .
N2 Cu1 N3 130.2(3) 2 .
N3 Cu1 N3 119.9(4) 2 .
C2 S1 C1 100.0(7) . .
C2 S1 Pt1 109.7(5) . .
C1 S1 Pt1 109.2(4) . .
C11 O1 C12 117.0(9) . .
C21 O2 C22 119.3(9) . .
N2 N1 C6 108.8(7) . .
N2 N1 Pt1 137.5(6) . .
C6 N1 Pt1 112.8(5) . .
N1 N2 C4 107.3(7) . .
N1 N2 Cu1 137.3(6) . .
C4 N2 Cu1 113.4(6) . .
C3 N3 C18 121.8(8) . .
C3 N3 Cu1 116.0(6) . .
C18 N3 Cu1 122.2(7) . .
C7 N4 C8 121.2(8) . .
C7 N4 Pt1 117.3(6) . .
C8 N4 Pt1 121.4(6) . .
N3 C3 C4 114.6(8) . .
N3 C3 C17 125.9(8) . .
C4 C3 C17 119.5(8) . .
N2 C4 C5 112.1(8) . .
N2 C4 C3 115.6(8) . .
C5 C4 C3 132.3(8) . .
C4 C5 C6 102.7(7) . .
C4 C5 C16 130.4(8) . .
C6 C5 C16 126.8(8) . .
N1 C6 C5 109.1(7) . .
N1 C6 C7 114.9(8) . .
C5 C6 C7 135.8(8) . .
N4 C7 C6 115.1(7) . .
N4 C7 C15 125.2(8) . .
C6 C7 C15 119.7(8) . .
C14 C8 C9 117.5(10) . .
C14 C8 N4 123.3(9) . .
C9 C8 N4 119.2(9) . .
C10 C9 C8 119.7(12) . .
C11 C10 C9 122.6(12) . .
C13 C11 C10 117.7(10) . .
C13 C11 O1 124.9(11) . .
C10 C11 O1 117.3(10) . .
C11 C13 C14 119.9(12) . .
C8 C14 C13 122.0(11) . .
C19 C18 C24 116.2(10) . .
C19 C18 N3 122.4(8) . .
C24 C18 N3 121.4(9) . .
C18 C19 C20 123.1(10) . .
C21 C20 C19 118.1(11) . .
C23 C21 C20 118.9(10) . .
C23 C21 O2 117.5(9) . .
C20 C21 O2 123.6(10) . .
C21 C23 C24 121.4(11) . .
C18 C24 C23 122.3(12) . .
C26 C25 C30 116.6(9) . .
C26 C25 Pt1 123.3(8) . .
C30 C25 Pt1 120.1(7) . .
C25 C26 C27 122.2(11) . .
C28 C27 C26 120.0(12) . .
C29 C28 C27 119.4(11) . .
C28 C29 C30 120.8(11) . .
C25 C30 C29 120.9(10) . .
C55 Pt2 N8 93.5(3) . .
C55 Pt2 N5 170.1(3) . .
N8 Pt2 N5 77.0(3) . .
C55 Pt2 S2 92.6(3) . .
N8 Pt2 S2 173.9(2) . .
N5 Pt2 S2 97.0(2) . .
N6 Cu2 N6 126.2(4) . 2_655
N6 Cu2 N7 128.4(3) . 2_655
N6 Cu2 N7 80.5(3) 2_655 2_655
N6 Cu2 N7 80.5(3) . .
N6 Cu2 N7 128.4(3) 2_655 .
N7 Cu2 N7 119.4(4) 2_655 .
C31 S2 C32 100.2(6) . .
C31 S2 Pt2 112.7(4) . .
C32 S2 Pt2 106.5(4) . .
C41 O3 C42 116.7(8) . .
C51 O4 C52 117.9(9) . .
N6 N5 C36 109.7(7) . .
N6 N5 Pt2 136.0(6) . .
C36 N5 Pt2 114.1(5) . .
N5 N6 C34 106.9(7) . .
N5 N6 Cu2 139.0(6) . .
C34 N6 Cu2 113.2(5) . .
C33 N7 C48 120.5(8) . .
C33 N7 Cu2 115.5(6) . .
C48 N7 Cu2 123.7(6) . .
C37 N8 C38 121.5(8) . .
C37 N8 Pt2 118.1(6) . .
C38 N8 Pt2 120.4(6) . .
N7 C33 C34 114.9(8) . .
N7 C33 C47 125.6(8) . .
C34 C33 C47 119.6(8) . .
N6 C34 C35 110.7(8) . .
N6 C34 C33 115.6(8) . .
C35 C34 C33 133.4(9) . .
C34 C35 C36 103.4(8) . .
C34 C35 C46 129.7(9) . .
C36 C35 C46 126.9(9) . .
N5 C36 C35 109.2(8) . .
N5 C36 C37 115.3(8) . .
C35 C36 C37 135.5(9) . .
N8 C37 C36 114.9(8) . .
N8 C37 C45 124.6(8) . .
C36 C37 C45 120.5(8) . .
C39 C38 C44 119.8(8) . .
C39 C38 N8 121.7(8) . .
C44 C38 N8 118.3(8) . .
C38 C39 C40 120.6(9) . .
C41 C40 C39 120.2(10) . .
C40 C41 C43 119.8(9) . .
C40 C41 O3 124.8(9) . .
C43 C41 O3 115.4(9) . .
C41 C43 C44 120.8(10) . .
C43 C44 C38 118.8(10) . .
C54 C48 C49 119.0(9) . .
C54 C48 N7 121.4(7) . .
C49 C48 N7 119.4(9) . .
C50 C49 C48 118.5(10) . .
C51 C50 C49 122.5(9) . .
O4 C51 C50 116.2(9) . .
O4 C51 C53 124.9(10) . .
C50 C51 C53 118.9(9) . .
C51 C53 C54 119.5(9) . .
C48 C54 C53 121.7(8) . .
C60 C55 C56 117.7(9) . .
C60 C55 Pt2 121.5(7) . .
C56 C55 Pt2 120.8(7) . .
C55 C56 C57 119.8(10) . .
C58 C57 C56 121.0(10) . .
C59 C58 C57 118.4(11) . .
C58 C59 C60 122.0(12) . .
C55 C60 C59 121.0(10) . .
C62 C61 C64 119(3) . .
C61 C62 C63 123(2) . .
C62 C63 C62 119(2) . 2_556
C61 C64 C61 119(2) . 2_556
C66 C65 C66 119.9(19) 2_655 .
C65 C66 C67 119.9(15) . .
C68 C67 C66 119.8(16) . .
C67 C68 C67 121(2) . 2_655
Cl2 Cu3 Cl1 177.99(18) . .

loop_
_geom_bond_atom_site_label_1
_geom_bond_atom_site_label_2
_geom_bond_distance
_geom_bond_site_symmetry_2
Pt1 C25 2.025(9) .
Pt1 N4 2.055(8) .
Pt1 N1 2.070(7) .
Pt1 S1 2.262(2) .
Cu1 N2 2.019(7) .
Cu1 N2 2.019(7) 2
Cu1 N3 2.064(8) 2
Cu1 N3 2.064(8) .
S1 C2 1.781(11) .
S1 C1 1.787(14) .
O1 C11 1.386(11) .
O1 C12 1.393(15) .
O2 C21 1.371(11) .
O2 C22 1.383(14) .
N1 N2 1.335(10) .
N1 C6 1.382(11) .
N2 C4 1.358(11) .
N3 C3 1.274(12) .
N3 C18 1.459(11) .
N4 C7 1.292(12) .
N4 C8 1.461(11) .
C3 C4 1.485(12) .
C3 C17 1.497(13) .
C4 C5 1.384(12) .
C5 C6 1.411(12) .
C5 C16 1.495(13) .
C6 C7 1.467(12) .
C7 C15 1.483(13) .
C8 C14 1.277(16) .
C8 C9 1.379(15) .
C9 C10 1.357(16) .
C10 C11 1.326(17) .
C11 C13 1.308(16) .
C13 C14 1.428(17) .
C18 C19 1.331(15) .
C18 C24 1.354(15) .
C19 C20 1.403(15) .
C20 C21 1.362(14) .
C21 C23 1.329(17) .
C23 C24 1.358(17) .
C25 C26 1.364(15) .
C25 C30 1.388(14) .
C26 C27 1.387(16) .
C27 C28 1.369(18) .
C28 C29 1.336(17) .
C29 C30 1.403(14) .
Pt2 C55 2.033(9) .
Pt2 N8 2.049(7) .
Pt2 N5 2.094(7) .
Pt2 S2 2.262(3) .
Cu2 N6 1.998(7) .
Cu2 N6 1.998(7) 2_655
Cu2 N7 2.046(7) 2_655
Cu2 N7 2.046(7) .
S2 C31 1.802(12) .
S2 C32 1.806(12) .
O3 C41 1.382(11) .
O3 C42 1.425(14) .
O4 C51 1.354(11) .
O4 C52 1.417(15) .
N5 N6 1.341(9) .
N5 C36 1.359(12) .
N6 C34 1.366(11) .
N7 C33 1.278(11) .
N7 C48 1.449(11) .
N8 C37 1.311(12) .
N8 C38 1.465(11) .
C33 C34 1.484(12) .
C33 C47 1.497(13) .
C34 C35 1.398(13) .
C35 C36 1.404(12) .
C35 C46 1.490(13) .
C36 C37 1.444(12) .
C37 C45 1.499(13) .
C38 C39 1.365(14) .
C38 C44 1.402(13) .
C39 C40 1.379(14) .
C40 C41 1.367(14) .
C41 C43 1.377(16) .
C43 C44 1.379(14) .
C48 C54 1.357(13) .
C48 C49 1.395(13) .
C49 C50 1.383(15) .
C50 C51 1.359(16) .
C51 C53 1.371(13) .
C53 C54 1.391(13) .
C55 C60 1.369(14) .
C55 C56 1.393(13) .
C56 C57 1.417(14) .
C57 C58 1.369(18) .
C58 C59 1.344(17) .
C59 C60 1.399(15) .
C61 C62 1.29(2) .
C61 C64 1.42(2) .
C62 C63 1.37(2) .
C63 C62 1.37(2) 2_556
C64 C61 1.42(2) 2_556
C65 C66 1.355(17) 2_655
C65 C66 1.355(17) .
C66 C67 1.394(18) .
C67 C68 1.349(18) .
C68 C67 1.349(18) 2_655
Cu3 Cl2 2.070(4) .
Cu3 Cl1 2.083(4) .

loop_
_geom_torsion_atom_site_label_1
_geom_torsion_atom_site_label_2
_geom_torsion_atom_site_label_3
_geom_torsion_atom_site_label_4
_geom_torsion
_geom_torsion_site_symmetry_1
_geom_torsion_site_symmetry_4
C25 Pt1 S1 C2 -48.7(6) . .
N4 Pt1 S1 C2 109.8(18) . .
N1 Pt1 S1 C2 131.3(6) . .
C25 Pt1 S1 C1 60.0(6) . .
N4 Pt1 S1 C1 -141.5(18) . .
N1 Pt1 S1 C1 -120.0(6) . .
C25 Pt1 N1 N2 -178(3) . .
N4 Pt1 N1 N2 178.9(9) . .
S1 Pt1 N1 N2 1.6(8) . .
C25 Pt1 N1 C6 14(4) . .
N4 Pt1 N1 C6 11.1(6) . .
S1 Pt1 N1 C6 -166.1(6) . .
C6 N1 N2 C4 0.8(9) . .
Pt1 N1 N2 C4 -167.2(7) . .
C6 N1 N2 Cu1 -161.0(7) . .
Pt1 N1 N2 Cu1 30.9(13) . .
N2 Cu1 N2 N1 38.7(7) 2 .
N3 Cu1 N2 N1 -68.8(9) 2 .
N3 Cu1 N2 N1 170.9(9) . .
N2 Cu1 N2 C4 -122.3(6) 2 .
N3 Cu1 N2 C4 130.1(6) 2 .
N3 Cu1 N2 C4 9.8(5) . .
N2 Cu1 N3 C3 -7.9(7) . .
N2 Cu1 N3 C3 119.8(7) 2 .
N3 Cu1 N3 C3 -138.4(7) 2 .
N2 Cu1 N3 C18 173.6(7) . .
N2 Cu1 N3 C18 -58.6(8) 2 .
N3 Cu1 N3 C18 43.2(6) 2 .
C25 Pt1 N4 C7 173.0(7) . .
N1 Pt1 N4 C7 -7.3(7) . .
S1 Pt1 N4 C7 15(2) . .
C25 Pt1 N4 C8 -10.9(7) . .
N1 Pt1 N4 C8 168.8(7) . .
S1 Pt1 N4 C8 -169.3(14) . .
C18 N3 C3 C4 -177.1(7) . .
Cu1 N3 C3 C4 4.4(10) . .
C18 N3 C3 C17 1.6(14) . .
Cu1 N3 C3 C17 -176.9(7) . .
N1 N2 C4 C5 -0.4(10) . .
Cu1 N2 C4 C5 166.3(6) . .
N1 N2 C4 C3 -177.4(7) . .
Cu1 N2 C4 C3 -10.7(9) . .
N3 C3 C4 N2 4.2(11) . .
C17 C3 C4 N2 -174.6(8) . .
N3 C3 C4 C5 -172.0(9) . .
C17 C3 C4 C5 9.2(14) . .
N2 C4 C5 C6 -0.2(10) . .
C3 C4 C5 C6 176.2(8) . .
N2 C4 C5 C16 -179.5(10) . .
C3 C4 C5 C16 -3.2(17) . .
N2 N1 C6 C5 -0.9(10) . .
Pt1 N1 C6 C5 170.4(6) . .
N2 N1 C6 C7 175.1(7) . .
Pt1 N1 C6 C7 -13.6(9) . .
C4 C5 C6 N1 0.6(10) . .
C16 C5 C6 N1 -180.0(9) . .
C4 C5 C6 C7 -174.2(10) . .
C16 C5 C6 C7 5.2(17) . .
C8 N4 C7 C6 -174.1(8) . .
Pt1 N4 C7 C6 2.0(10) . .
C8 N4 C7 C15 4.4(14) . .
Pt1 N4 C7 C15 -179.5(8) . .
N1 C6 C7 N4 7.9(12) . .
C5 C6 C7 N4 -177.5(10) . .
N1 C6 C7 C15 -170.7(8) . .
C5 C6 C7 C15 3.9(16) . .
C7 N4 C8 C14 -97.8(17) . .
Pt1 N4 C8 C14 86.3(17) . .
C7 N4 C8 C9 85.3(16) . .
Pt1 N4 C8 C9 -90.7(14) . .
C14 C8 C9 C10 -4(3) . .
N4 C8 C9 C10 173.6(16) . .
C8 C9 C10 C11 7(3) . .
C9 C10 C11 C13 -9(3) . .
C9 C10 C11 O1 174.4(17) . .
C12 O1 C11 C13 -9(2) . .
C12 O1 C11 C10 166.8(15) . .
C10 C11 C13 C14 8(3) . .
O1 C11 C13 C14 -176.0(17) . .
C9 C8 C14 C13 3(3) . .
N4 C8 C14 C13 -174.4(17) . .
C11 C13 C14 C8 -5(3) . .
C3 N3 C18 C19 -91.7(14) . .
Cu1 N3 C18 C19 86.7(13) . .
C3 N3 C18 C24 90.8(17) . .
Cu1 N3 C18 C24 -90.9(16) . .
C24 C18 C19 C20 0(2) . .
N3 C18 C19 C20 -177.2(12) . .
C18 C19 C20 C21 -2(2) . .
C19 C20 C21 C23 2(2) . .
C19 C20 C21 O2 180.0(12) . .
C22 O2 C21 C23 178.6(17) . .
C22 O2 C21 C20 1(2) . .
C20 C21 C23 C24 -1(3) . .
O2 C21 C23 C24 -179(2) . .
C19 C18 C24 C23 1(3) . .
N3 C18 C24 C23 178(2) . .
C21 C23 C24 C18 0(4) . .
N4 Pt1 C25 C26 -91.2(10) . .
N1 Pt1 C25 C26 -94(3) . .
S1 Pt1 C25 C26 86.0(10) . .
N4 Pt1 C25 C30 89.2(8) . .
N1 Pt1 C25 C30 86(4) . .
S1 Pt1 C25 C30 -93.5(8) . .
C30 C25 C26 C27 -2.0(19) . .
Pt1 C25 C26 C27 178.5(11) . .
C25 C26 C27 C28 2(2) . .
C26 C27 C28 C29 -1(2) . .
C27 C28 C29 C30 1(2) . .
C26 C25 C30 C29 1.4(16) . .
Pt1 C25 C30 C29 -179.0(9) . .
C28 C29 C30 C25 -0.8(19) . .
C55 Pt2 S2 C31 35.2(5) . .
N8 Pt2 S2 C31 -152(2) . .
N5 Pt2 S2 C31 -142.2(5) . .
C55 Pt2 S2 C32 -73.7(5) . .
N8 Pt2 S2 C32 99(2) . .
N5 Pt2 S2 C32 108.9(5) . .
C55 Pt2 N5 N6 -164.9(16) . .
N8 Pt2 N5 N6 178.7(9) . .
S2 Pt2 N5 N6 -0.2(8) . .
C55 Pt2 N5 C36 9(2) . .
N8 Pt2 N5 C36 -7.6(6) . .
S2 Pt2 N5 C36 173.5(6) . .
C36 N5 N6 C34 -1.8(10) . .
Pt2 N5 N6 C34 172.1(6) . .
C36 N5 N6 Cu2 166.4(7) . .
Pt2 N5 N6 Cu2 -19.7(13) . .
N6 Cu2 N6 N5 -41.2(8) 2_655 .
N7 Cu2 N6 N5 67.5(9) 2_655 .
N7 Cu2 N6 N5 -172.3(9) . .
N6 Cu2 N6 C34 126.6(6) 2_655 .
N7 Cu2 N6 C34 -124.8(6) 2_655 .
N7 Cu2 N6 C34 -4.6(6) . .
N6 Cu2 N7 C33 5.1(6) . .
N6 Cu2 N7 C33 -124.1(6) 2_655 .
N7 Cu2 N7 C33 134.1(7) 2_655 .
N6 Cu2 N7 C48 178.8(7) . .
N6 Cu2 N7 C48 49.6(8) 2_655 .
N7 Cu2 N7 C48 -52.2(6) 2_655 .
C55 Pt2 N8 C37 -172.3(7) . .
N5 Pt2 N8 C37 4.9(7) . .
S2 Pt2 N8 C37 15(3) . .
C55 Pt2 N8 C38 11.2(7) . .
N5 Pt2 N8 C38 -171.6(7) . .
S2 Pt2 N8 C38 -161.7(17) . .
C48 N7 C33 C34 -178.4(7) . .
Cu2 N7 C33 C34 -4.5(10) . .
C48 N7 C33 C47 2.0(14) . .
Cu2 N7 C33 C47 176.0(8) . .
N5 N6 C34 C35 0.7(10) . .
Cu2 N6 C34 C35 -170.9(6) . .
N5 N6 C34 C33 175.4(7) . .
Cu2 N6 C34 C33 3.7(9) . .
N7 C33 C34 N6 0.5(12) . .
C47 C33 C34 N6 -179.9(8) . .
N7 C33 C34 C35 173.6(9) . .
C47 C33 C34 C35 -6.8(15) . .
N6 C34 C35 C36 0.6(10) . .
C33 C34 C35 C36 -172.7(9) . .
N6 C34 C35 C46 -178.7(9) . .
C33 C34 C35 C46 7.9(17) . .
N6 N5 C36 C35 2.3(10) . .
Pt2 N5 C36 C35 -173.1(6) . .
N6 N5 C36 C37 -175.4(7) . .
Pt2 N5 C36 C37 9.3(10) . .
C34 C35 C36 N5 -1.7(10) . .
C46 C35 C36 N5 177.6(9) . .
C34 C35 C36 C37 175.2(10) . .
C46 C35 C36 C37 -5.4(18) . .
C38 N8 C37 C36 175.0(8) . .
Pt2 N8 C37 C36 -1.4(11) . .
C38 N8 C37 C45 -3.0(14) . .
Pt2 N8 C37 C45 -179.5(7) . .
N5 C36 C37 N8 -5.3(12) . .
C35 C36 C37 N8 177.8(10) . .
N5 C36 C37 C45 172.8(9) . .
C35 C36 C37 C45 -4.0(17) . .
C37 N8 C38 C39 98.6(13) . .
Pt2 N8 C38 C39 -85.1(12) . .
C37 N8 C38 C44 -87.3(13) . .
Pt2 N8 C38 C44 89.0(12) . .
C44 C38 C39 C40 -1(2) . .
N8 C38 C39 C40 172.5(11) . .
C38 C39 C40 C41 3(2) . .
C39 C40 C41 C43 -3(2) . .
C39 C40 C41 O3 178.6(12) . .
C42 O3 C41 C40 1.6(17) . .
C42 O3 C41 C43 -176.4(12) . .
C40 C41 C43 C44 3(2) . .
O3 C41 C43 C44 -178.7(12) . .
C41 C43 C44 C38 -2(2) . .
C39 C38 C44 C43 1(2) . .
N8 C38 C44 C43 -173.0(12) . .
C33 N7 C48 C54 93.5(11) . .
Cu2 N7 C48 C54 -79.9(11) . .
C33 N7 C48 C49 -92.4(12) . .
Cu2 N7 C48 C49 94.2(10) . .
C54 C48 C49 C50 -1.5(19) . .
N7 C48 C49 C50 -175.8(12) . .
C48 C49 C50 C51 0(2) . .
C52 O4 C51 C50 -177.0(13) . .
C52 O4 C51 C53 2.1(18) . .
C49 C50 C51 O4 178.9(13) . .
C49 C50 C51 C53 0(2) . .
O4 C51 C53 C54 -177.7(11) . .
C50 C51 C53 C54 1.3(19) . .
C49 C48 C54 C53 2.7(17) . .
N7 C48 C54 C53 176.8(10) . .
C51 C53 C54 C48 -2.7(18) . .
N8 Pt2 C55 C60 93.6(9) . .
N5 Pt2 C55 C60 78(2) . .
S2 Pt2 C55 C60 -87.2(9) . .
N8 Pt2 C55 C56 -84.8(8) . .
N5 Pt2 C55 C56 -100.8(19) . .
S2 Pt2 C55 C56 94.4(8) . .
C60 C55 C56 C57 -3.9(16) . .
Pt2 C55 C56 C57 174.6(9) . .
C55 C56 C57 C58 3.2(19) . .
C56 C57 C58 C59 -2(2) . .
C57 C58 C59 C60 2(2) . .
C56 C55 C60 C59 3.8(18) . .
Pt2 C55 C60 C59 -174.6(10) . .
C58 C59 C60 C55 -3(2) . .
C64 C61 C62 C63 -1(3) . .
C61 C62 C63 C62 0.7(14) . 2_556
C62 C61 C64 C61 0.7(13) . 2_556
C66 C65 C66 C67 -1.7(11) 2_655 .
C65 C66 C67 C68 3(2) . .
C66 C67 C68 C67 -1.7(11) . 2_655
